data_4115652
loop_
_publ_author_name
'Bao-Tsan Ko'
'Chu-Chieh Lin'

_publ_section_title
;
 Synthesis, Characterization, and Catalysis of Mixed-Ligand Lithium
 Aggregates, Excellent Initiators for the Ring-Opening Polymerization of
 l-Lactide
;
_journal_name_full 'Journal of the American Chemical Society'
_journal_page_first 7973
_journal_page_last 7977
_journal_paper_doi 10.1021/ja010604i
_journal_volume 123
_journal_year 2001
_chemical_formula_sum 'C72 H107 Li6 O5'
_chemical_formula_weight 1094.22
_chemical_name_systematic
; 
 ? 
;
_space_group_IT_number 2
_symmetry_cell_setting triclinic
_symmetry_space_group_name_Hall '-P 1'
_symmetry_space_group_name_H-M 'P -1'
_atom_sites_solution_hydrogens geom
_atom_sites_solution_primary direct
_atom_sites_solution_secondary difmap
_audit_creation_method SHELXL-97
_cell_angle_alpha 72.9940(10)
_cell_angle_beta 72.148(2)
_cell_angle_gamma 69.4760(10)
_cell_formula_units_Z 2
_cell_length_a 14.4314(10)
_cell_length_b 14.9036(11)
_cell_length_c 19.5363(13)
_cell_measurement_temperature 293(2)
_cell_volume 3664.1(4)
_computing_cell_refinement 'Bruker SMART'
_computing_data_collection 'Bruker SMART'
_computing_data_reduction 'Bruker SHELXTL'
_computing_molecular_graphics 'Bruker SHELXTL'
_computing_publication_material 'Bruker SHELXTL'
_computing_structure_refinement 'SHELXL-97 (Sheldrick, 1997)'
_computing_structure_solution 'SHELXS-97 (Sheldrick, 1990)'
_diffrn_ambient_temperature 293(2)
_diffrn_measured_fraction_theta_full 0.994
_diffrn_measured_fraction_theta_max 0.994
_diffrn_measurement_device_type 'CCD area detector'
_diffrn_measurement_method 'phi and omega scans'
_diffrn_radiation_monochromator graphite
_diffrn_radiation_source 'fine-focus sealed tube'
_diffrn_radiation_type MoK\a
_diffrn_radiation_wavelength 0.71073
_diffrn_reflns_av_R_equivalents 0.0419
_diffrn_reflns_av_sigmaI/netI 0.0932
_diffrn_reflns_limit_h_max 17
_diffrn_reflns_limit_h_min -15
_diffrn_reflns_limit_k_max 16
_diffrn_reflns_limit_k_min -17
_diffrn_reflns_limit_l_max 22
_diffrn_reflns_limit_l_min -23
_diffrn_reflns_number 19437
_diffrn_reflns_theta_full 25.02
_diffrn_reflns_theta_max 25.02
_diffrn_reflns_theta_min 2.04
_exptl_absorpt_coefficient_mu 0.058
_exptl_absorpt_correction_type none
_exptl_crystal_density_diffrn 0.992
_exptl_crystal_F_000 1194
_refine_diff_density_max 0.372
_refine_diff_density_min -0.255
_refine_diff_density_rms 0.052
_refine_ls_extinction_method none
_refine_ls_goodness_of_fit_ref 1.127
_refine_ls_hydrogen_treatment mixed
_refine_ls_matrix_type full
_refine_ls_number_parameters 791
_refine_ls_number_reflns 12862
_refine_ls_number_restraints 0
_refine_ls_restrained_S_all 1.127
_refine_ls_R_factor_all 0.1723
_refine_ls_R_factor_gt 0.0828
_refine_ls_shift/su_max 1.414
_refine_ls_shift/su_mean 0.041
_refine_ls_structure_factor_coef Fsqd
_refine_ls_weighting_details 'calc w=1/[\s^2^(Fo^2^)+(0.1000P)^2^+0.0000P] where P=(Fo^2^+2Fc^2^)/3'
_refine_ls_weighting_scheme calc
_refine_ls_wR_factor_gt 0.2131
_refine_ls_wR_factor_ref 0.2453
_reflns_number_gt 5508
_reflns_number_total 12862
_reflns_threshold_expression >2sigma(I)
_cod_data_source_file ja010604i_1.cif
_cod_data_source_block kb39m
_cod_database_code 4115652

loop_
_symmetry_equiv_pos_as_xyz
'x, y, z'
'-x, -y, -z'

loop_
_atom_site_label
_atom_site_type_symbol
_atom_site_fract_x
_atom_site_fract_y
_atom_site_fract_z
_atom_site_U_iso_or_equiv
_atom_site_adp_type
_atom_site_occupancy
_atom_site_symmetry_multiplicity
_atom_site_calc_flag
_atom_site_refinement_flags
Li1 Li 1.1072(5) 0.1765(5) 0.1575(3) 0.0585(16) Uani 1 1 d .
Li2 Li 0.9436(5) 0.2966(5) 0.1355(4) 0.0635(17) Uani 1 1 d .
Li3 Li 0.8768(5) 0.1582(5) 0.2099(4) 0.0699(19) Uani 1 1 d .
Li4 Li 0.8202(6) 0.2499(5) 0.3138(4) 0.0731(19) Uani 1 1 d .
Li5 Li 0.9942(5) 0.1267(5) 0.3210(4) 0.0624(17) Uani 1 1 d .
Li6 Li 1.0676(5) 0.2631(4) 0.2614(3) 0.0598(17) Uani 1 1 d .
O1 O 0.94732(19) 0.25534(17) 0.33605(12) 0.0550(7) Uani 1 1 d .
O2 O 1.05683(19) 0.31368(17) 0.14688(13) 0.0548(6) Uani 1 1 d .
O3 O 0.98803(18) 0.15994(17) 0.13159(12) 0.0501(6) Uani 1 1 d .
O4 O 1.12520(18) 0.13161(17) 0.25543(12) 0.0530(6) Uani 1 1 d .
C1 C 0.9176(3) 0.3316(3) 0.37106(19) 0.0495(9) Uani 1 1 d .
C2 C 0.9029(3) 0.3166(3) 0.4482(2) 0.0563(10) Uani 1 1 d .
C3 C 0.8675(3) 0.3996(3) 0.4781(2) 0.0666(11) Uani 1 1 d .
H3A H 0.8564 0.3908 0.5288 0.080 Uiso 1 1 calc R
C4 C 0.8475(3) 0.4954(3) 0.4371(2) 0.0664(11) Uani 1 1 d .
C5 C 0.8672(3) 0.5053(3) 0.3623(2) 0.0606(10) Uani 1 1 d .
H5A H 0.8557 0.5681 0.3332 0.073 Uiso 1 1 calc R
C6 C 0.9033(3) 0.4265(3) 0.32812(19) 0.0502(9) Uani 1 1 d .
C7 C 0.9273(3) 0.4421(3) 0.24456(19) 0.0529(10) Uani 1 1 d .
H7A H 0.9135 0.3888 0.2332 0.063 Uiso 1 1 calc R
C8 C 1.0402(3) 0.4355(3) 0.20903(19) 0.0497(9) Uani 1 1 d .
C9 C 1.0849(3) 0.4927(3) 0.2265(2) 0.0572(10) Uani 1 1 d .
H9A H 1.0474 0.5292 0.2625 0.069 Uiso 1 1 calc R
C10 C 1.1823(3) 0.4972(3) 0.1926(2) 0.0540(10) Uani 1 1 d .
C11 C 1.2343(3) 0.4441(3) 0.1370(2) 0.0575(10) Uani 1 1 d .
H11A H 1.2996 0.4477 0.1124 0.069 Uiso 1 1 calc R
C12 C 1.1944(3) 0.3863(3) 0.11603(19) 0.0496(9) Uani 1 1 d .
C13 C 1.0968(3) 0.3785(3) 0.15582(19) 0.0511(9) Uani 1 1 d .
C14 C 0.9210(3) 0.2141(3) 0.4996(2) 0.0653(11) Uani 1 1 d .
C15 C 1.0282(4) 0.1500(4) 0.4765(3) 0.1054(18) Uani 1 1 d .
H15A H 1.0407 0.1449 0.4264 0.158 Uiso 1 1 calc R
H15B H 1.0360 0.0860 0.5077 0.158 Uiso 1 1 calc R
H15C H 1.0759 0.1786 0.4808 0.158 Uiso 1 1 calc R
C16 C 0.8451(4) 0.1620(4) 0.4994(3) 0.1099(18) Uani 1 1 d .
H16A H 0.8522 0.1567 0.4502 0.165 Uiso 1 1 calc R
H16B H 0.7770 0.1994 0.5179 0.165 Uiso 1 1 calc R
H16C H 0.8591 0.0978 0.5302 0.165 Uiso 1 1 calc R
C17 C 0.9056(5) 0.2180(4) 0.5803(2) 0.1105(19) Uani 1 1 d .
H17A H 0.9510 0.2498 0.5837 0.166 Uiso 1 1 calc R
H17B H 0.9194 0.1526 0.6094 0.166 Uiso 1 1 calc R
H17C H 0.8367 0.2539 0.5983 0.166 Uiso 1 1 calc R
C18 C 0.8033(5) 0.5855(4) 0.4742(3) 0.0996(17) Uani 1 1 d .
C19 C 0.6986(10) 0.6447(12) 0.4490(11) 0.157(7) Uani 0.60 1 d P
C20 C 0.809(3) 0.5584(12) 0.5513(9) 0.244(16) Uani 0.60 1 d P
C21 C 0.8735(11) 0.6587(9) 0.4318(8) 0.143(5) Uani 0.60 1 d P
C19' C 0.7031(12) 0.5637(13) 0.5384(11) 0.118(6) Uani 0.40 1 d P
C20' C 0.8724(17) 0.5799(14) 0.5247(13) 0.111(7) Uani 0.40 1 d P
C21' C 0.772(3) 0.6776(10) 0.4295(13) 0.163(12) Uani 0.40 1 d P
C22 C 0.8611(3) 0.5390(3) 0.2070(2) 0.0727(12) Uani 1 1 d .
H22A H 0.8177 0.5765 0.2433 0.109 Uiso 1 1 calc R
H22B H 0.8203 0.5250 0.1830 0.109 Uiso 1 1 calc R
H22C H 0.9041 0.5758 0.1713 0.109 Uiso 1 1 calc R
C23 C 1.2365(3) 0.5530(3) 0.2144(2) 0.0626(11) Uani 1 1 d .
C24 C 1.1634(3) 0.6150(3) 0.2697(2) 0.0819(14) Uani 1 1 d .
H24A H 1.1096 0.6623 0.2481 0.123 Uiso 1 1 calc R
H24B H 1.1995 0.6484 0.2829 0.123 Uiso 1 1 calc R
H24C H 1.1354 0.5734 0.3129 0.123 Uiso 1 1 calc R
C25 C 1.2802(4) 0.6218(3) 0.1468(3) 0.0914(15) Uani 1 1 d .
H25A H 1.2260 0.6688 0.1255 0.137 Uiso 1 1 calc R
H25B H 1.3272 0.5844 0.1114 0.137 Uiso 1 1 calc R
H25C H 1.3149 0.6552 0.1612 0.137 Uiso 1 1 calc R
C26 C 1.3226(4) 0.4776(3) 0.2495(3) 0.0919(15) Uani 1 1 d .
H26A H 1.2945 0.4350 0.2920 0.138 Uiso 1 1 calc R
H26B H 1.3573 0.5111 0.2639 0.138 Uiso 1 1 calc R
H26C H 1.3697 0.4396 0.2145 0.138 Uiso 1 1 calc R
C27 C 1.2546(3) 0.3370(3) 0.0502(2) 0.0608(11) Uani 1 1 d .
C28 C 1.1958(4) 0.3852(4) -0.0108(2) 0.0995(17) Uani 1 1 d .
H28A H 1.1287 0.3772 0.0070 0.149 Uiso 1 1 calc R
H28B H 1.2307 0.3549 -0.0524 0.149 Uiso 1 1 calc R
H28C H 1.1910 0.4538 -0.0253 0.149 Uiso 1 1 calc R
C29 C 1.3612(3) 0.3516(4) 0.0188(3) 0.0875(15) Uani 1 1 d .
H29A H 1.4006 0.3212 0.0554 0.131 Uiso 1 1 calc R
H29B H 1.3553 0.4204 0.0047 0.131 Uiso 1 1 calc R
H29C H 1.3941 0.3224 -0.0235 0.131 Uiso 1 1 calc R
C30 C 1.2679(4) 0.2259(3) 0.0698(3) 0.0911(15) Uani 1 1 d .
H30A H 1.3250 0.1931 0.0931 0.109 Uiso 1 1 calc R
H30B H 1.2844 0.2029 0.0248 0.109 Uiso 1 1 calc R
C31 C 1.2048(3) 0.0487(3) 0.26043(18) 0.0475(9) Uani 1 1 d .
C32 C 1.2890(3) 0.0409(3) 0.28724(19) 0.0529(10) Uani 1 1 d .
C33 C 1.3649(3) -0.0502(3) 0.2907(2) 0.0638(11) Uani 1 1 d .
H33A H 1.4202 -0.0564 0.3085 0.077 Uiso 1 1 calc R
C34 C 1.3638(3) -0.1304(3) 0.2701(2) 0.0602(10) Uani 1 1 d .
C35 C 1.2809(3) -0.1183(3) 0.2421(2) 0.0574(10) Uani 1 1 d .
H35A H 1.2773 -0.1707 0.2274 0.069 Uiso 1 1 calc R
C36 C 1.2036(3) -0.0305(3) 0.23570(18) 0.0475(9) Uani 1 1 d .
C37 C 1.1182(3) -0.0189(2) 0.20112(18) 0.0483(9) Uani 1 1 d .
H37A H 1.0574 0.0265 0.2249 0.058 Uiso 1 1 calc R
C38 C 1.1381(3) 0.0261(3) 0.11841(18) 0.0457(9) Uani 1 1 d .
C39 C 1.2276(3) -0.0196(3) 0.0733(2) 0.0553(10) Uani 1 1 d .
H39A H 1.2758 -0.0709 0.0949 0.066 Uiso 1 1 calc R
C40 C 1.2468(3) 0.0087(3) -0.0022(2) 0.0565(10) Uani 1 1 d .
C41 C 1.1708(3) 0.0834(3) -0.0317(2) 0.0582(10) Uani 1 1 d .
H41A H 1.1814 0.1014 -0.0826 0.070 Uiso 1 1 calc R
C42 C 1.0799(3) 0.1331(3) 0.00947(19) 0.0492(9) Uani 1 1 d .
C43 C 1.0661(3) 0.1062(3) 0.08715(19) 0.0452(9) Uani 1 1 d .
C44 C 1.3078(3) 0.1200(3) 0.3136(2) 0.0634(11) Uani 1 1 d .
C45 C 1.4091(4) 0.1393(4) 0.2649(3) 0.1009(17) Uani 1 1 d .
H45A H 1.4040 0.1621 0.2145 0.151 Uiso 1 1 calc R
H45B H 1.4635 0.0796 0.2696 0.151 Uiso 1 1 calc R
H45C H 1.4225 0.1880 0.2805 0.151 Uiso 1 1 calc R
C46 C 1.2277(3) 0.2202(3) 0.3083(2) 0.0728(12) Uani 1 1 d .
H46A H 1.2211 0.2459 0.2583 0.109 Uiso 1 1 calc R
H46B H 1.2482 0.2643 0.3239 0.109 Uiso 1 1 calc R
H46C H 1.1636 0.2132 0.3392 0.109 Uiso 1 1 calc R
C47 C 1.3151(4) 0.0829(3) 0.3939(2) 0.0909(15) Uani 1 1 d .
H47A H 1.3655 0.0204 0.3992 0.136 Uiso 1 1 calc R
H47B H 1.2504 0.0762 0.4240 0.136 Uiso 1 1 calc R
H47C H 1.3338 0.1287 0.4089 0.136 Uiso 1 1 calc R
C48 C 1.4459(3) -0.2281(3) 0.2763(3) 0.0753(12) Uani 1 1 d .
C49 C 1.5343(4) -0.2241(4) 0.2999(4) 0.155(3) Uani 1 1 d .
H49A H 1.5624 -0.1739 0.2658 0.233 Uiso 1 1 calc R
H49B H 1.5854 -0.2862 0.3008 0.233 Uiso 1 1 calc R
H49C H 1.5114 -0.2095 0.3481 0.233 Uiso 1 1 calc R
C50 C 1.4879(4) -0.2562(4) 0.2014(4) 0.129(2) Uani 1 1 d .
H50A H 1.5180 -0.2077 0.1669 0.193 Uiso 1 1 calc R
H50B H 1.4337 -0.2600 0.1846 0.193 Uiso 1 1 calc R
H50C H 1.5384 -0.3187 0.2054 0.193 Uiso 1 1 calc R
C51 C 1.4009(4) -0.3075(4) 0.3281(4) 0.144(3) Uani 1 1 d .
H51A H 1.3733 -0.2921 0.3760 0.216 Uiso 1 1 calc R
H51B H 1.4529 -0.3690 0.3309 0.216 Uiso 1 1 calc R
H51C H 1.3479 -0.3117 0.3101 0.216 Uiso 1 1 calc R
C52 C 1.0915(3) -0.1139(3) 0.2119(2) 0.0623(11) Uani 1 1 d .
H52A H 1.1353 -0.1671 0.2392 0.093 Uiso 1 1 calc R
H52B H 1.1003 -0.1273 0.1648 0.093 Uiso 1 1 calc R
H52C H 1.0221 -0.1067 0.2384 0.093 Uiso 1 1 calc R
C53 C 1.3462(3) -0.0386(4) -0.0519(2) 0.0748(13) Uani 1 1 d .
C54 C 1.4106(5) -0.1282(6) -0.0118(4) 0.203(5) Uani 1 1 d .
H54A H 1.4719 -0.1544 -0.0456 0.304 Uiso 1 1 calc R
H54B H 1.3740 -0.1762 0.0101 0.304 Uiso 1 1 calc R
H54C H 1.4274 -0.1116 0.0260 0.304 Uiso 1 1 calc R
C55 C 1.3268(5) -0.0699(6) -0.1120(3) 0.148(3) Uani 1 1 d .
H55A H 1.3905 -0.0995 -0.1422 0.221 Uiso 1 1 calc R
H55B H 1.2893 -0.0137 -0.1417 0.221 Uiso 1 1 calc R
H55C H 1.2884 -0.1164 -0.0904 0.221 Uiso 1 1 calc R
C56 C 1.4055(5) 0.0359(6) -0.0907(5) 0.198(4) Uani 1 1 d .
H56A H 1.4681 0.0059 -0.1216 0.297 Uiso 1 1 calc R
H56B H 1.4198 0.0584 -0.0548 0.297 Uiso 1 1 calc R
H56C H 1.3659 0.0905 -0.1202 0.297 Uiso 1 1 calc R
C57 C 0.9952(3) 0.2048(3) -0.02852(19) 0.0555(10) Uani 1 1 d .
C58 C 0.9531(4) 0.3045(3) -0.0070(3) 0.0923(15) Uani 1 1 d .
H58A H 1.0067 0.3347 -0.0203 0.138 Uiso 1 1 calc R
H58B H 0.9257 0.2961 0.0450 0.138 Uiso 1 1 calc R
H58C H 0.9005 0.3454 -0.0324 0.138 Uiso 1 1 calc R
C59 C 0.9082(3) 0.1580(3) -0.0076(2) 0.0837(14) Uani 1 1 d .
H59A H 0.8828 0.1466 0.0447 0.126 Uiso 1 1 calc R
H59B H 0.9330 0.0969 -0.0235 0.126 Uiso 1 1 calc R
H59C H 0.8545 0.2013 -0.0311 0.126 Uiso 1 1 calc R
C60 C 1.0316(4) 0.2223(4) -0.1129(2) 0.0909(15) Uani 1 1 d .
H60A H 1.0853 0.2527 -0.1283 0.136 Uiso 1 1 calc R
H60B H 0.9759 0.2643 -0.1348 0.136 Uiso 1 1 calc R
H60C H 1.0560 0.1608 -0.1281 0.136 Uiso 1 1 calc R
C61 C 0.8688(5) 0.0823(5) 0.3213(3) 0.091(2) Uani 1 1 d .
H61A H 0.833(4) 0.092(4) 0.354(3) 0.084(19) Uiso 1 1 d .
H61B H 0.910(4) 0.023(4) 0.345(2) 0.098(17) Uiso 1 1 d .
C62 C 0.8161(4) 0.0291(4) 0.2914(3) 0.1015(16) Uani 1 1 d .
H62A H 0.7597 0.0788 0.2729 0.122 Uiso 1 1 calc R
H62B H 0.8647 0.0044 0.2495 0.122 Uiso 1 1 calc R
C63 C 0.7756(7) -0.0549(5) 0.3423(5) 0.178(4) Uani 1 1 d .
H63A H 0.8330 -0.1103 0.3535 0.214 Uiso 1 1 calc R
H63B H 0.7357 -0.0348 0.3881 0.214 Uiso 1 1 calc R
C64 C 0.7153(10) -0.0865(8) 0.3148(7) 0.341(10) Uani 1 1 d .
H64A H 0.6946 -0.1401 0.3501 0.512 Uiso 1 1 calc R
H64B H 0.7539 -0.1075 0.2697 0.512 Uiso 1 1 calc R
H64C H 0.6562 -0.0334 0.3057 0.512 Uiso 1 1 calc R
C65 C 0.7909(5) 0.3113(5) 0.1977(4) 0.0891(19) Uani 1 1 d .
H65A H 0.754(3) 0.345(3) 0.216(2) 0.056(16) Uiso 1 1 d .
H65B H 0.782(4) 0.382(4) 0.165(3) 0.12(2) Uiso 1 1 d .
C66 C 0.7098(4) 0.2936(5) 0.1687(4) 0.124(2) Uani 1 1 d .
H66A H 0.6740 0.2529 0.2087 0.149 Uiso 1 1 calc R
H66B H 0.7459 0.2564 0.1304 0.149 Uiso 1 1 calc R
C67 C 0.6266(6) 0.3886(7) 0.1367(5) 0.186(4) Uani 1 1 d .
H67A H 0.5787 0.4159 0.1778 0.223 Uiso 1 1 calc R
H67B H 0.6610 0.4372 0.1065 0.223 Uiso 1 1 calc R
C68 C 0.5726(7) 0.3747(7) 0.0957(5) 0.218(4) Uani 1 1 d .
H68A H 0.5260 0.4360 0.0792 0.327 Uiso 1 1 calc R
H68B H 0.5355 0.3290 0.1254 0.327 Uiso 1 1 calc R
H68C H 0.6186 0.3493 0.0540 0.327 Uiso 1 1 calc R
O5 O 0.6787(3) 0.2918(3) 0.3820(2) 0.1086(11) Uani 1 1 d .
C69 C 0.5699(10) 0.1907(10) 0.4477(9) 0.336(9) Uani 1 1 d .
H69A H 0.5199 0.1701 0.4381 0.503 Uiso 1 1 calc R
H69B H 0.5393 0.2243 0.4877 0.503 Uiso 1 1 calc R
H69C H 0.6246 0.1344 0.4603 0.503 Uiso 1 1 calc R
C70 C 0.6021(8) 0.2447(8) 0.3938(7) 0.229(6) Uani 1 1 d .
H70A H 0.5427 0.2975 0.3828 0.275 Uiso 1 1 calc R
H70B H 0.6254 0.2085 0.3548 0.275 Uiso 1 1 calc R
C71 C 0.5986(10) 0.4502(9) 0.4060(12) 0.382(12) Uani 1 1 d .
H71A H 0.5928 0.4933 0.3592 0.574 Uiso 1 1 calc R
H71B H 0.6296 0.4744 0.4311 0.574 Uiso 1 1 calc R
H71C H 0.5322 0.4474 0.4350 0.574 Uiso 1 1 calc R
C72 C 0.6394(8) 0.3864(9) 0.3988(9) 0.277(8) Uani 1 1 d .
H72A H 0.6514 0.3637 0.4481 0.332 Uiso 1 1 calc R
H72B H 0.6991 0.4071 0.3700 0.332 Uiso 1 1 calc R

loop_
_atom_site_aniso_label
_atom_site_aniso_U_11
_atom_site_aniso_U_22
_atom_site_aniso_U_33
_atom_site_aniso_U_23
_atom_site_aniso_U_13
_atom_site_aniso_U_12
Li1 0.063(4) 0.053(4) 0.060(4) -0.012(3) -0.022(3) -0.012(3)
Li2 0.063(4) 0.057(4) 0.079(4) -0.013(3) -0.033(4) -0.013(3)
Li3 0.068(5) 0.073(5) 0.070(4) -0.014(4) -0.014(4) -0.025(4)
Li4 0.071(5) 0.079(5) 0.071(4) -0.029(4) -0.016(4) -0.013(4)
Li5 0.067(4) 0.059(4) 0.069(4) -0.014(3) -0.023(4) -0.020(3)
Li6 0.070(4) 0.050(4) 0.061(4) -0.016(3) -0.011(4) -0.019(3)
O1 0.0673(17) 0.0475(15) 0.0523(15) -0.0163(12) -0.0146(13) -0.0134(13)
O2 0.0609(16) 0.0515(16) 0.0597(15) -0.0136(12) -0.0175(13) -0.0202(13)
O3 0.0512(15) 0.0515(15) 0.0525(15) -0.0153(12) -0.0201(13) -0.0099(12)
O4 0.0573(16) 0.0467(15) 0.0592(15) -0.0154(12) -0.0232(13) -0.0080(13)
C1 0.046(2) 0.053(2) 0.048(2) -0.0176(19) -0.0110(18) -0.0078(18)
C2 0.059(3) 0.057(3) 0.049(2) -0.0131(19) -0.012(2) -0.011(2)
C3 0.074(3) 0.065(3) 0.056(2) -0.021(2) -0.020(2) -0.004(2)
C4 0.075(3) 0.056(3) 0.066(3) -0.022(2) -0.023(2) -0.002(2)
C5 0.069(3) 0.048(2) 0.060(3) -0.0129(19) -0.019(2) -0.006(2)
C6 0.051(2) 0.046(2) 0.052(2) -0.0104(18) -0.0180(19) -0.0052(17)
C7 0.057(3) 0.052(2) 0.050(2) -0.0063(17) -0.018(2) -0.0140(19)
C8 0.057(3) 0.047(2) 0.049(2) -0.0084(18) -0.019(2) -0.0149(18)
C9 0.069(3) 0.050(2) 0.058(2) -0.0126(18) -0.022(2) -0.016(2)
C10 0.064(3) 0.047(2) 0.059(2) -0.0109(19) -0.025(2) -0.017(2)
C11 0.055(2) 0.060(3) 0.059(2) -0.006(2) -0.017(2) -0.020(2)
C12 0.056(2) 0.051(2) 0.049(2) -0.0107(17) -0.018(2) -0.0178(19)
C13 0.066(3) 0.045(2) 0.051(2) -0.0039(18) -0.030(2) -0.0170(19)
C14 0.082(3) 0.057(3) 0.050(2) -0.008(2) -0.017(2) -0.013(2)
C15 0.119(5) 0.075(4) 0.080(3) 0.005(3) -0.019(3) 0.004(3)
C16 0.142(5) 0.097(4) 0.099(4) 0.003(3) -0.028(4) -0.063(4)
C17 0.171(6) 0.086(4) 0.062(3) -0.001(3) -0.037(3) -0.025(4)
C18 0.125(5) 0.075(4) 0.093(4) -0.048(3) -0.032(4) 0.009(3)
C19 0.111(10) 0.124(12) 0.260(19) -0.141(14) -0.063(11) 0.038(8)
C20 0.55(5) 0.101(11) 0.101(12) -0.058(9) -0.07(2) -0.09(2)
C21 0.170(12) 0.089(9) 0.194(13) -0.080(9) -0.010(11) -0.049(8)
C19' 0.090(11) 0.123(13) 0.130(15) -0.101(13) 0.040(10) -0.011(10)
C20' 0.165(16) 0.069(12) 0.14(2) -0.025(11) -0.088(15) -0.038(10)
C21' 0.31(4) 0.032(9) 0.178(19) -0.038(10) -0.16(3) 0.024(15)
C22 0.071(3) 0.069(3) 0.071(3) -0.001(2) -0.030(2) -0.011(2)
C23 0.068(3) 0.060(3) 0.073(3) -0.015(2) -0.030(2) -0.022(2)
C24 0.092(3) 0.078(3) 0.098(3) -0.039(3) -0.035(3) -0.023(3)
C25 0.107(4) 0.093(4) 0.095(4) -0.018(3) -0.022(3) -0.057(3)
C26 0.090(4) 0.086(4) 0.118(4) -0.028(3) -0.059(3) -0.011(3)
C27 0.061(3) 0.069(3) 0.058(2) -0.019(2) -0.007(2) -0.026(2)
C28 0.101(4) 0.143(5) 0.061(3) -0.026(3) -0.030(3) -0.028(3)
C29 0.072(3) 0.113(4) 0.087(3) -0.043(3) 0.006(3) -0.041(3)
C30 0.097(4) 0.078(3) 0.099(4) -0.043(3) -0.006(3) -0.018(3)
C31 0.052(2) 0.048(2) 0.045(2) -0.0099(17) -0.0163(19) -0.0114(19)
C32 0.061(3) 0.055(2) 0.051(2) -0.0101(18) -0.023(2) -0.017(2)
C33 0.059(3) 0.066(3) 0.075(3) -0.015(2) -0.035(2) -0.011(2)
C34 0.062(3) 0.055(3) 0.067(3) -0.013(2) -0.029(2) -0.008(2)
C35 0.066(3) 0.051(2) 0.062(2) -0.0158(19) -0.026(2) -0.012(2)
C36 0.053(2) 0.044(2) 0.049(2) -0.0071(17) -0.0194(19) -0.0153(18)
C37 0.054(2) 0.045(2) 0.050(2) -0.0098(17) -0.0206(19) -0.0107(17)
C38 0.051(2) 0.046(2) 0.047(2) -0.0136(17) -0.0167(19) -0.0142(18)
C39 0.053(3) 0.059(3) 0.059(3) -0.018(2) -0.022(2) -0.009(2)
C40 0.050(2) 0.075(3) 0.051(2) -0.020(2) -0.009(2) -0.022(2)
C41 0.065(3) 0.077(3) 0.042(2) -0.012(2) -0.016(2) -0.029(2)
C42 0.056(3) 0.053(2) 0.047(2) -0.0061(18) -0.021(2) -0.022(2)
C43 0.047(2) 0.047(2) 0.049(2) -0.0115(18) -0.0164(19) -0.0165(18)
C44 0.070(3) 0.066(3) 0.069(3) -0.019(2) -0.027(2) -0.023(2)
C45 0.083(4) 0.111(4) 0.130(4) -0.036(3) -0.023(3) -0.045(3)
C46 0.091(3) 0.062(3) 0.084(3) -0.020(2) -0.038(3) -0.024(2)
C47 0.114(4) 0.088(4) 0.087(3) -0.029(3) -0.059(3) -0.010(3)
C48 0.062(3) 0.063(3) 0.098(3) -0.022(3) -0.030(3) 0.000(2)
C49 0.116(5) 0.107(5) 0.278(9) -0.084(5) -0.135(6) 0.039(4)
C50 0.097(4) 0.111(5) 0.179(6) -0.071(4) -0.045(4) 0.015(3)
C51 0.100(4) 0.070(4) 0.220(7) 0.020(4) -0.055(5) 0.002(3)
C52 0.077(3) 0.055(3) 0.062(2) -0.0049(19) -0.025(2) -0.027(2)
C53 0.058(3) 0.098(4) 0.070(3) -0.033(3) -0.001(3) -0.024(3)
C54 0.147(6) 0.207(8) 0.119(5) -0.035(5) -0.006(5) 0.091(6)
C55 0.099(4) 0.227(8) 0.142(5) -0.133(6) 0.005(4) -0.029(5)
C56 0.122(6) 0.221(9) 0.269(10) -0.141(8) 0.090(6) -0.113(6)
C57 0.064(3) 0.059(3) 0.050(2) -0.0021(18) -0.027(2) -0.021(2)
C58 0.120(4) 0.066(3) 0.106(4) -0.012(3) -0.076(3) -0.006(3)
C59 0.075(3) 0.098(4) 0.091(3) 0.002(3) -0.043(3) -0.037(3)
C60 0.098(4) 0.110(4) 0.061(3) 0.007(3) -0.040(3) -0.026(3)
C61 0.065(4) 0.135(6) 0.078(4) -0.065(4) -0.023(3) 0.008(3)
C62 0.098(4) 0.089(4) 0.122(4) -0.016(3) -0.030(4) -0.032(3)
C63 0.223(9) 0.126(6) 0.246(9) 0.034(6) -0.148(7) -0.100(6)
C64 0.418(19) 0.223(12) 0.48(2) 0.172(12) -0.320(18) -0.227(13)
C65 0.095(5) 0.105(5) 0.082(4) -0.053(4) 0.010(3) -0.045(4)
C66 0.080(4) 0.155(6) 0.152(5) -0.068(5) -0.035(4) -0.014(4)
C67 0.126(6) 0.231(10) 0.245(10) -0.086(8) -0.095(7) -0.030(6)
C68 0.177(8) 0.258(12) 0.248(10) -0.099(9) -0.099(8) -0.015(8)
O5 0.085(3) 0.115(3) 0.114(3) -0.040(2) -0.003(2) -0.018(2)
C69 0.224(14) 0.267(16) 0.43(2) -0.090(15) 0.096(15) -0.106(12)
C70 0.141(8) 0.178(10) 0.307(15) -0.061(9) 0.082(9) -0.078(7)
C71 0.171(12) 0.181(13) 0.75(4) -0.220(18) 0.018(16) -0.008(9)
C72 0.141(9) 0.231(14) 0.47(2) -0.260(16) 0.084(11) -0.038(9)

loop_
_atom_type_symbol
_atom_type_description
_atom_type_scat_dispersion_real
_atom_type_scat_dispersion_imag
_atom_type_scat_source
C C 0.0033 0.0016 'International Tables Vol C Tables 4.2.6.8 and 6.1.1.4'
H H 0.0000 0.0000 'International Tables Vol C Tables 4.2.6.8 and 6.1.1.4'
Li Li -0.0003 0.0001 'International Tables Vol C Tables 4.2.6.8 and 6.1.1.4'
O O 0.0106 0.0060 'International Tables Vol C Tables 4.2.6.8 and 6.1.1.4'

loop_
_geom_angle_atom_site_label_1
_geom_angle_atom_site_label_2
_geom_angle_atom_site_label_3
_geom_angle
O2 Li1 O4 103.8(3)
O2 Li1 O3 95.7(3)
O4 Li1 O3 120.3(3)
O2 Li1 C43 117.9(3)
O4 Li1 C43 130.9(3)
O3 Li1 C43 36.26(15)
O2 Li1 C38 151.8(3)
O4 Li1 C38 103.3(3)
O3 Li1 C38 63.6(2)
C43 Li1 C38 34.60(14)
O2 Li1 Li2 46.9(2)
O4 Li1 Li2 118.5(3)
O3 Li1 Li2 49.2(2)
C43 Li1 Li2 78.7(3)
C38 Li1 Li2 111.6(3)
O2 Li1 Li6 56.8(2)
O4 Li1 Li6 47.1(2)
O3 Li1 Li6 117.7(3)
C43 Li1 Li6 153.5(4)
C38 Li1 Li6 148.7(3)
Li2 Li1 Li6 82.1(3)
O2 Li1 C30 80.5(3)
O4 Li1 C30 109.6(3)
O3 Li1 C30 129.2(3)
C43 Li1 C30 102.0(3)
C38 Li1 C30 97.5(3)
Li2 Li1 C30 113.8(3)
Li6 Li1 C30 102.3(3)
O2 Li1 C31 127.0(3)
O4 Li1 C31 28.30(14)
O3 Li1 C31 124.0(3)
C43 Li1 C31 114.6(3)
C38 Li1 C31 81.1(2)
Li2 Li1 C31 145.0(3)
Li6 Li1 C31 73.1(2)
C30 Li1 C31 95.6(2)
O2 Li1 C37 161.3(4)
O4 Li1 C37 71.2(2)
O3 Li1 C37 72.9(2)
C43 Li1 C37 60.90(18)
C38 Li1 C37 33.84(13)
Li2 Li1 C37 118.6(3)
Li6 Li1 C37 114.8(3)
C30 Li1 C37 118.2(3)
C31 Li1 C37 55.27(16)
O2 Li1 Li5 96.1(3)
O4 Li1 Li5 36.43(19)
O3 Li1 Li5 86.3(2)
C43 Li1 Li5 110.5(3)
C38 Li1 Li5 101.0(3)
Li2 Li1 Li5 87.0(3)
Li6 Li1 Li5 50.1(2)
C30 Li1 Li5 144.4(3)
C31 Li1 Li5 58.21(19)
C37 Li1 Li5 68.9(2)
O2 Li1 Li3 90.5(3)
O4 Li1 Li3 91.7(3)
O3 Li1 Li3 31.56(18)
C43 Li1 Li3 64.7(2)
C38 Li1 Li3 81.1(2)
Li2 Li1 Li3 48.7(2)
Li6 Li1 Li3 88.9(3)
C30 Li1 Li3 158.2(3)
C31 Li1 Li3 105.6(2)
C37 Li1 Li3 72.0(2)
Li5 Li1 Li3 55.9(2)
O2 Li2 O3 102.0(3)
O2 Li2 C65 135.5(4)
O3 Li2 C65 100.8(3)
O2 Li2 Li3 122.3(4)
O3 Li2 Li3 47.9(2)
C65 Li2 Li3 55.5(3)
O2 Li2 Li1 49.0(2)
O3 Li2 Li1 53.4(2)
C65 Li2 Li1 131.7(4)
Li3 Li2 Li1 82.1(3)
O2 Li2 C58 112.2(3)
O3 Li2 C58 77.9(2)
C65 Li2 C58 109.6(3)
Li3 Li2 C58 106.9(3)
Li1 Li2 C58 103.7(3)
O2 Li2 Li6 38.25(19)
O3 Li2 Li6 93.8(3)
C65 Li2 Li6 102.7(3)
Li3 Li2 Li6 89.1(3)
Li1 Li2 Li6 49.6(2)
C58 Li2 Li6 147.5(3)
O2 Li2 Li4 99.6(3)
O3 Li2 Li4 91.8(3)
C65 Li2 Li4 42.0(3)
Li3 Li2 Li4 48.5(2)
Li1 Li2 Li4 93.7(3)
C58 Li2 Li4 147.9(3)
Li6 Li2 Li4 62.4(2)
O3 Li3 C61 130.1(4)
O3 Li3 C65 102.3(4)
C61 Li3 C65 113.6(4)
O3 Li3 C62 132.1(4)
C61 Li3 C62 41.1(2)
C65 Li3 C62 124.6(4)
O3 Li3 Li2 50.6(2)
C61 Li3 Li2 133.1(4)
C65 Li3 Li2 54.4(3)
C62 Li3 Li2 174.2(4)
O3 Li3 Li4 127.0(4)
C61 Li3 Li4 58.7(3)
C65 Li3 Li4 57.6(3)
C62 Li3 Li4 90.0(3)
Li2 Li3 Li4 84.9(3)
O3 Li3 C66 109.1(3)
C61 Li3 C66 120.3(4)
C65 Li3 C66 35.4(2)
C62 Li3 C66 104.6(3)
Li2 Li3 C66 77.6(3)
Li4 Li3 C66 82.2(3)
O3 Li3 Li5 93.8(3)
C61 Li3 Li5 45.6(2)
C65 Li3 Li5 104.3(3)
C62 Li3 Li5 84.4(3)
Li2 Li3 Li5 90.2(3)
Li4 Li3 Li5 54.4(2)
C66 Li3 Li5 135.9(3)
O3 Li3 Li1 35.36(18)
C61 Li3 Li1 102.4(3)
C65 Li3 Li1 100.4(3)
C62 Li3 Li1 128.8(3)
Li2 Li3 Li1 49.2(2)
Li4 Li3 Li1 95.8(3)
C66 Li3 Li1 126.5(3)
Li5 Li3 Li1 59.7(2)
O1 Li4 O5 121.2(4)
O1 Li4 C65 120.5(4)
O5 Li4 C65 104.0(4)
O1 Li4 C61 97.0(3)
O5 Li4 C61 109.6(4)
C65 Li4 C61 102.3(3)
O1 Li4 Li3 108.0(3)
O5 Li4 Li3 129.9(4)
C65 Li4 Li3 52.8(3)
C61 Li4 Li3 51.6(3)
O1 Li4 Li5 46.5(2)
O5 Li4 Li5 138.9(4)
C65 Li4 Li5 115.2(4)
C61 Li4 Li5 51.6(3)
Li3 Li4 Li5 71.6(3)
O1 Li4 C1 28.27(13)
O5 Li4 C1 96.3(3)
C65 Li4 C1 122.1(3)
C61 Li4 C1 120.8(3)
Li3 Li4 C1 133.8(3)
Li5 Li4 C1 73.7(2)
O1 Li4 Li2 85.1(3)
O5 Li4 Li2 140.8(3)
C65 Li4 Li2 38.5(2)
C61 Li4 Li2 93.5(3)
Li3 Li4 Li2 46.6(2)
Li5 Li4 Li2 80.3(3)
C1 Li4 Li2 98.3(2)
O1 Li4 Li6 27.86(16)
O5 Li4 Li6 145.8(3)
C65 Li4 Li6 94.6(3)
C61 Li4 Li6 93.7(3)
Li3 Li4 Li6 84.2(3)
Li5 Li4 Li6 44.9(2)
C1 Li4 Li6 49.55(17)
Li2 Li4 Li6 57.55(19)
O1 Li5 O4 98.5(3)
O1 Li5 C61 109.3(4)
O4 Li5 C61 136.4(4)
O1 Li5 Li6 50.3(2)
O4 Li5 Li6 48.6(2)
C61 Li5 Li6 138.9(4)
O1 Li5 Li4 52.2(2)
O4 Li5 Li4 128.1(3)
C61 Li5 Li4 58.5(3)
Li6 Li5 Li4 87.5(3)
O1 Li5 Li3 97.4(3)
O4 Li5 Li3 99.3(3)
C61 Li5 Li3 45.5(2)
Li6 Li5 Li3 97.0(3)
Li4 Li5 Li3 54.0(2)
O1 Li5 Li1 96.0(3)
O4 Li5 Li1 35.46(18)
C61 Li5 Li1 106.8(3)
Li6 Li5 Li1 52.6(2)
Li4 Li5 Li1 99.0(3)
Li3 Li5 Li1 64.4(2)
O4 Li6 O1 100.1(3)
O4 Li6 O2 94.6(3)
O1 Li6 O2 119.0(3)
O4 Li6 C13 117.6(3)
O1 Li6 C13 131.6(4)
O2 Li6 C13 35.20(14)
O4 Li6 C8 152.2(3)
O1 Li6 C8 104.5(3)
O2 Li6 C8 62.10(19)
C13 Li6 C8 34.68(15)
O4 Li6 Li5 51.5(2)
O1 Li6 Li5 49.2(2)
O2 Li6 Li5 110.7(3)
C13 Li6 Li5 145.8(3)
C8 Li6 Li5 148.0(4)
O4 Li6 Li1 48.3(2)
O1 Li6 Li1 116.9(3)
O2 Li6 Li1 46.4(2)
C13 Li6 Li1 75.1(2)
C8 Li6 Li1 107.6(3)
Li5 Li6 Li1 77.4(3)
O4 Li6 C46 78.6(3)
O1 Li6 C46 115.1(3)
O2 Li6 C46 125.8(3)
C13 Li6 C46 101.9(3)
C8 Li6 C46 102.0(3)
Li5 Li6 C46 106.1(3)
Li1 Li6 C46 109.2(3)
O4 Li6 C1 125.5(3)
O1 Li6 C1 28.89(14)
O2 Li6 C1 122.4(3)
C13 Li6 C1 115.1(3)
C8 Li6 C1 81.8(2)
Li5 Li6 C1 76.9(2)
Li1 Li6 C1 142.8(3)
C46 Li6 C1 103.5(2)
O4 Li6 C7 155.3(3)
O1 Li6 C7 72.1(2)
O2 Li6 C7 70.7(2)
C13 Li6 C7 60.90(19)
C8 Li6 C7 34.26(14)
Li5 Li6 C7 114.1(3)
Li1 Li6 C7 113.4(3)
C46 Li6 C7 126.1(3)
C1 Li6 C7 55.79(17)
O4 Li6 Li2 89.8(3)
O1 Li6 Li2 89.7(3)
O2 Li6 Li2 31.26(16)
C13 Li6 Li2 62.9(2)
C8 Li6 Li2 77.7(2)
Li5 Li6 Li2 83.6(3)
Li1 Li6 Li2 48.3(2)
C46 Li6 Li2 154.0(3)
C1 Li6 Li2 102.2(3)
C7 Li6 Li2 67.2(2)
O4 Li6 Li4 94.4(3)
O1 Li6 Li4 30.02(18)
O2 Li6 Li4 90.5(2)
C13 Li6 Li4 113.0(3)
C8 Li6 Li4 100.4(3)
Li5 Li6 Li4 47.6(2)
Li1 Li6 Li4 91.0(3)
C46 Li6 Li4 143.2(3)
C1 Li6 Li4 51.73(18)
C7 Li6 Li4 66.9(2)
Li2 Li6 Li4 60.1(2)
C1 O1 Li5 159.9(3)
C1 O1 Li6 108.8(3)
Li5 O1 Li6 80.5(3)
C1 O1 Li4 106.8(3)
Li5 O1 Li4 81.3(3)
Li6 O1 Li4 122.1(3)
C13 O2 Li2 145.1(3)
C13 O2 Li1 130.3(3)
Li2 O2 Li1 84.1(3)
C13 O2 Li6 77.3(2)
Li2 O2 Li6 110.5(3)
Li1 O2 Li6 76.8(3)
C43 O3 Li3 145.7(3)
C43 O3 Li2 132.7(3)
Li3 O3 Li2 81.5(3)
C43 O3 Li1 80.6(2)
Li3 O3 Li1 113.1(3)
Li2 O3 Li1 77.4(3)
C31 O4 Li6 149.3(3)
C31 O4 Li1 110.4(3)
Li6 O4 Li1 84.6(3)
C31 O4 Li5 117.8(3)
Li6 O4 Li5 79.9(3)
Li1 O4 Li5 108.1(3)
O1 C1 C6 118.0(3)
O1 C1 C2 122.1(3)
C6 C1 C2 119.9(3)
O1 C1 Li6 42.3(2)
C6 C1 Li6 90.0(3)
C2 C1 Li6 135.8(3)
O1 C1 Li4 44.9(2)
C6 C1 Li4 102.5(3)
C2 C1 Li4 119.9(3)
Li6 C1 Li4 78.7(2)
C3 C2 C1 117.1(3)
C3 C2 C14 119.4(3)
C1 C2 C14 123.5(3)
C2 C3 C4 124.2(4)
C5 C4 C3 116.1(4)
C5 C4 C18 122.1(4)
C3 C4 C18 121.8(4)
C4 C5 C6 123.3(4)
C5 C6 C1 119.2(3)
C5 C6 C7 120.8(3)
C1 C6 C7 119.9(3)
C6 C7 C8 112.7(3)
C6 C7 C22 114.1(3)
C8 C7 C22 108.8(3)
C6 C7 Li6 85.9(2)
C8 C7 Li6 61.6(2)
C22 C7 Li6 159.9(3)
C9 C8 C13 119.4(4)
C9 C8 C7 119.0(3)
C13 C8 C7 121.4(3)
C9 C8 Li6 122.5(3)
C13 C8 Li6 68.4(3)
C7 C8 Li6 84.2(3)
C10 C9 C8 122.4(4)
C9 C10 C11 116.7(3)
C9 C10 C23 123.7(3)
C11 C10 C23 119.5(4)
C12 C11 C10 124.1(4)
C11 C12 C13 117.3(3)
C11 C12 C27 120.1(3)
C13 C12 C27 122.6(3)
O2 C13 C8 118.2(3)
O2 C13 C12 121.9(3)
C8 C13 C12 119.8(3)
O2 C13 Li6 67.5(2)
C8 C13 Li6 76.9(3)
C12 C13 Li6 123.9(3)
C15 C14 C17 106.8(4)
C15 C14 C2 111.4(4)
C17 C14 C2 113.1(3)
C15 C14 C16 108.7(4)
C17 C14 C16 105.9(4)
C2 C14 C16 110.7(3)
C21' C18 C20 130.4(9)
C21' C18 C4 117.3(8)
C20 C18 C4 112.1(8)
C21' C18 C20' 114.6(13)
C20 C18 C20' 38.6(13)
C4 C18 C20' 110.5(9)
C21' C18 C19 47.9(14)
C20 C18 C19 122.2(15)
C4 C18 C19 104.8(5)
C20' C18 C19 144.5(10)
C21' C18 C21 54.6(14)
C20 C18 C21 106.8(13)
C4 C18 C21 107.1(5)
C20' C18 C21 70.8(10)
C19 C18 C21 102.6(9)
C21' C18 C19' 108.5(17)
C20 C18 C19' 61.3(12)
C4 C18 C19' 104.5(6)
C20' C18 C19' 99.4(12)
C19 C18 C19' 67.5(9)
C21 C18 C19' 148.4(7)
C21' C19 C18 57.3(10)
C21' C19 C19' 107.7(15)
C18 C19 C19' 57.7(8)
C20' C20 C18 76.5(18)
C20' C20 C19' 141(3)
C18 C20 C19' 65.4(12)
C21' C21 C18 54.5(9)
C21' C21 C20' 99.7(14)
C18 C21 C20' 53.3(7)
C20 C19' C18 53.3(8)
C20 C19' C19 103.6(12)
C18 C19' C19 54.8(7)
C20 C20' C18 64.9(17)
C20 C20' C21 117(2)
C18 C20' C21 55.9(8)
C19 C21' C18 74.8(16)
C19 C21' C21 145.6(18)
C18 C21' C21 70.8(12)
C24 C23 C25 107.8(4)
C24 C23 C10 111.3(3)
C25 C23 C10 110.5(3)
C24 C23 C26 109.1(3)
C25 C23 C26 110.0(4)
C10 C23 C26 108.2(3)
C28 C27 C29 107.3(4)
C28 C27 C12 107.4(3)
C29 C27 C12 112.8(3)
C28 C27 C30 109.3(4)
C29 C27 C30 107.5(4)
C12 C27 C30 112.4(3)
C27 C30 Li1 114.0(3)
O4 C31 C36 117.7(3)
O4 C31 C32 122.6(3)
C36 C31 C32 119.6(3)
O4 C31 Li1 41.34(19)
C36 C31 Li1 90.6(2)
C32 C31 Li1 135.5(3)
C33 C32 C31 116.4(3)
C33 C32 C44 115.6(3)
C31 C32 C44 128.0(3)
C34 C33 C32 125.4(3)
C33 C34 C35 116.1(4)
C33 C34 C48 123.9(4)
C35 C34 C48 120.1(4)
C36 C35 C34 122.2(3)
C35 C36 C31 120.2(3)
C35 C36 C37 120.4(3)
C31 C36 C37 119.4(3)
C36 C37 C52 114.5(3)
C36 C37 C38 113.2(3)
C52 C37 C38 107.6(3)
C36 C37 Li1 86.5(2)
C52 C37 Li1 159.0(3)
C38 C37 Li1 61.7(2)
C39 C38 C43 119.9(3)
C39 C38 C37 118.0(3)
C43 C38 C37 122.0(3)
C39 C38 Li1 125.4(3)
C43 C38 Li1 66.2(2)
C37 C38 Li1 84.5(2)
C40 C39 C38 122.1(4)
C39 C40 C41 116.6(4)
C39 C40 C53 122.4(4)
C41 C40 C53 121.0(4)
C40 C41 C42 124.7(3)
C41 C42 C43 116.9(3)
C41 C42 C57 120.2(3)
C43 C42 C57 122.6(3)
O3 C43 C38 119.2(3)
O3 C43 C42 121.3(3)
C38 C43 C42 119.4(3)
O3 C43 Li1 63.1(2)
C38 C43 Li1 79.2(3)
C42 C43 Li1 126.0(3)
C47 C44 C46 107.1(3)
C47 C44 C32 109.3(3)
C46 C44 C32 116.3(3)
C47 C44 C45 110.1(4)
C46 C44 C45 105.8(3)
C32 C44 C45 108.1(3)
C44 C46 Li6 124.8(3)
C49 C48 C51 110.9(5)
C49 C48 C34 112.4(4)
C51 C48 C34 110.0(4)
C49 C48 C50 107.0(5)
C51 C48 C50 107.0(5)
C34 C48 C50 109.3(4)
C54 C53 C55 106.2(5)
C54 C53 C56 110.1(6)
C55 C53 C56 106.1(5)
C54 C53 C40 113.2(4)
C55 C53 C40 111.3(4)
C56 C53 C40 109.6(4)
C58 C57 C42 113.8(3)
C58 C57 C59 108.7(4)
C42 C57 C59 107.9(3)
C58 C57 C60 107.7(3)
C42 C57 C60 111.6(3)
C59 C57 C60 106.9(3)
C57 C58 Li2 114.1(3)
C62 C61 Li3 77.1(3)
C62 C61 Li5 153.0(5)
Li3 C61 Li5 88.9(4)
C62 C61 Li4 124.1(4)
Li3 C61 Li4 69.7(3)
Li5 C61 Li4 70.0(3)
C63 C62 C61 119.9(5)
C63 C62 Li3 178.2(5)
C61 C62 Li3 61.8(3)
C64 C63 C62 115.7(7)
C66 C65 Li2 121.6(4)
C66 C65 Li3 91.7(4)
Li2 C65 Li3 70.0(3)
C66 C65 Li4 125.8(5)
Li2 C65 Li4 99.6(4)
Li3 C65 Li4 69.6(3)
C65 C66 C67 117.3(6)
C65 C66 Li3 52.9(3)
C67 C66 Li3 167.7(5)
C68 C67 C66 116.7(8)
C70 O5 C72 113.7(6)
C70 O5 Li4 121.7(5)
C72 O5 Li4 121.1(6)
C69 C70 O5 129.3(16)
C71 C72 O5 165(2)

loop_
_geom_bond_atom_site_label_1
_geom_bond_atom_site_label_2
_geom_bond_distance
Li1 O2 1.885(7)
Li1 O4 1.900(7)
Li1 O3 2.045(7)
Li1 C43 2.262(7)
Li1 C38 2.428(7)
Li1 Li2 2.484(9)
Li1 Li6 2.533(9)
Li1 C30 2.623(8)
Li1 C31 2.697(7)
Li1 C37 2.745(7)
Li1 Li5 3.112(9)
Li1 Li3 3.250(10)
Li2 O2 1.825(7)
Li2 O3 1.927(7)
Li2 C65 2.135(10)
Li2 Li3 2.466(9)
Li2 C58 2.715(8)
Li2 Li6 3.294(9)
Li2 Li4 3.382(10)
Li3 O3 1.849(8)
Li3 C61 2.128(9)
Li3 C65 2.164(10)
Li3 C62 2.353(8)
Li3 Li4 2.545(10)
Li3 C66 2.712(9)
Li3 Li5 2.983(9)
Li4 O1 2.043(8)
Li4 O5 2.064(8)
Li4 C65 2.293(10)
Li4 C61 2.318(10)
Li4 Li5 2.555(10)
Li4 C1 2.769(8)
Li4 Li6 3.459(10)
Li5 O1 1.876(7)
Li5 O4 1.944(7)
Li5 C61 2.131(9)
Li5 Li6 2.446(9)
Li6 O4 1.865(7)
Li6 O1 1.909(7)
Li6 O2 2.177(7)
Li6 C13 2.300(7)
Li6 C8 2.409(7)
Li6 C46 2.551(8)
Li6 C1 2.684(7)
Li6 C7 2.725(7)
O1 C1 1.370(4)
O2 C13 1.359(4)
O3 C43 1.356(4)
O4 C31 1.364(4)
C1 C6 1.397(5)
C1 C2 1.416(5)
C2 C3 1.389(5)
C2 C14 1.547(5)
C3 C4 1.396(5)
C4 C5 1.372(5)
C4 C18 1.556(6)
C5 C6 1.384(5)
C6 C7 1.525(5)
C7 C8 1.542(5)
C7 C22 1.543(5)
C8 C9 1.397(5)
C8 C13 1.407(5)
C9 C10 1.373(5)
C10 C11 1.398(5)
C10 C23 1.535(5)
C11 C12 1.392(5)
C12 C13 1.412(5)
C12 C27 1.540(5)
C14 C15 1.515(6)
C14 C17 1.539(6)
C14 C16 1.551(6)
C18 C21' 1.399(16)
C18 C20 1.464(17)
C18 C20' 1.572(19)
C18 C19 1.604(14)
C18 C21 1.623(13)
C18 C19' 1.659(16)
C19 C21' 1.23(3)
C19 C19' 1.81(2)
C20 C20' 1.01(3)
C20 C19' 1.60(3)
C21 C21' 1.40(3)
C21 C20' 1.85(3)
C23 C24 1.528(5)
C23 C25 1.531(6)
C23 C26 1.540(6)
C27 C28 1.533(6)
C27 C29 1.538(5)
C27 C30 1.541(6)
C31 C36 1.408(5)
C31 C32 1.420(5)
C32 C33 1.414(5)
C32 C44 1.548(5)
C33 C34 1.376(5)
C34 C35 1.397(5)
C34 C48 1.521(5)
C35 C36 1.393(5)
C36 C37 1.516(5)
C37 C52 1.536(5)
C37 C38 1.536(5)
C38 C39 1.394(5)
C38 C43 1.404(5)
C39 C40 1.379(5)
C40 C41 1.389(5)
C40 C53 1.528(5)
C41 C42 1.392(5)
C42 C43 1.421(5)
C42 C57 1.537(5)
C44 C47 1.525(5)
C44 C46 1.534(5)
C44 C45 1.551(6)
C48 C49 1.508(7)
C48 C51 1.510(7)
C48 C50 1.524(7)
C53 C54 1.492(7)
C53 C55 1.513(6)
C53 C56 1.521(7)
C57 C58 1.525(5)
C57 C59 1.537(5)
C57 C60 1.540(5)
C61 C62 1.586(7)
C62 C63 1.526(8)
C63 C64 1.411(10)
C65 C66 1.573(8)
C66 C67 1.610(9)
C67 C68 1.372(9)
O5 C70 1.435(10)
O5 C72 1.418(9)
C69 C70 1.199(13)
C71 C72 0.952(11)
